data_4065478
loop_
_publ_author_name
'Zhang, Wenjuan'
'Wang, Youhong'
'Cao, Ji'
'Wang, Lin'
'Pan, Yi'
'Redshaw, Carl'
'Sun, Wen-Hua'

_publ_section_title
;
 Synthesis and Characterization of Dialkylaluminum Amidates and Their
 Ring-Opening Polymerization of \e-Caprolactone
;
_journal_issue 22
_journal_name_full Organometallics
_journal_page_first 6253
_journal_paper_doi 10.1021/om2008343
_journal_volume 30
_journal_year 2011
_chemical_formula_sum 'C20 H21 Al N2 O2'
_chemical_formula_weight 348.37
_chemical_name_systematic
;
 ?
;
_space_group_IT_number 14
_symmetry_cell_setting monoclinic
_symmetry_space_group_name_Hall '-P 2ybc'
_symmetry_space_group_name_H-M 'P 1 21/c 1'
_atom_sites_solution_hydrogens geom
_atom_sites_solution_primary direct
_atom_sites_solution_secondary difmap
_audit_creation_method SHELXL-97
_cell_angle_alpha 90.00
_cell_angle_beta 94.03(3)
_cell_angle_gamma 90.00
_cell_formula_units_Z 4
_cell_length_a 8.9394(18)
_cell_length_b 26.659(5)
_cell_length_c 7.5551(15)
_cell_measurement_temperature 173(2)
_cell_measurement_theta_max 26.38
_cell_measurement_theta_min 2.41
_cell_volume 1796.0(6)
_computing_cell_refinement 'CrystalClear (Rigaku Inc., 2007)'
_computing_data_collection 'CrystalClear (Rigaku Inc., 2007)'
_computing_data_reduction 'CrystalClear (Rigaku Inc., 2007)'
_computing_molecular_graphics 'XP in Siemens SHELXTL (Sheldrick, 1994)'
_computing_publication_material 'SHELX97 (Sheldrick, 1997)'
_computing_structure_refinement 'SHELXL-97 (Sheldrick, 1997)'
_computing_structure_solution 'SHELXS-97 (Sheldrick, 1990)'
_diffrn_ambient_temperature 173(2)
_diffrn_measured_fraction_theta_full 0.998
_diffrn_measured_fraction_theta_max 0.998
_diffrn_measurement_device_type 'Saturn724+ CCD'
_diffrn_measurement_method '\w scans at fixed \c = 45\%'
_diffrn_radiation_monochromator graphite
_diffrn_radiation_source 'sealed tube'
_diffrn_radiation_type MoK\a
_diffrn_radiation_wavelength 0.71073
_diffrn_reflns_av_R_equivalents 0.0466
_diffrn_reflns_av_sigmaI/netI 0.0277
_diffrn_reflns_limit_h_max 11
_diffrn_reflns_limit_h_min -11
_diffrn_reflns_limit_k_max 33
_diffrn_reflns_limit_k_min -33
_diffrn_reflns_limit_l_max 9
_diffrn_reflns_limit_l_min -9
_diffrn_reflns_number 18344
_diffrn_reflns_theta_full 26.38
_diffrn_reflns_theta_max 26.38
_diffrn_reflns_theta_min 2.41
_diffrn_standards_decay_% none
_diffrn_standards_interval_count none
_diffrn_standards_interval_time none
_diffrn_standards_number none
_exptl_absorpt_coefficient_mu 0.128
_exptl_absorpt_correction_T_max 1.0000
_exptl_absorpt_correction_T_min 0.5829
_exptl_absorpt_correction_type empirical
_exptl_absorpt_process_details 'SADABS (Sheldrick, 1996)'
_exptl_crystal_colour colorless
_exptl_crystal_density_diffrn 1.288
_exptl_crystal_density_method 'not measured'
_exptl_crystal_description block
_exptl_crystal_F_000 736
_exptl_crystal_size_max 0.76
_exptl_crystal_size_mid 0.47
_exptl_crystal_size_min 0.46
_refine_diff_density_max 0.422
_refine_diff_density_min -0.407
_refine_diff_density_rms 0.055
_refine_ls_extinction_method none
_refine_ls_goodness_of_fit_ref 1.143
_refine_ls_hydrogen_treatment constr
_refine_ls_matrix_type full
_refine_ls_number_parameters 226
_refine_ls_number_reflns 3667
_refine_ls_number_restraints 0
_refine_ls_restrained_S_all 1.143
_refine_ls_R_factor_gt 0.0638
_refine_ls_shift/su_max 0.001
_refine_ls_shift/su_mean 0.000
_refine_ls_structure_factor_coef Fsqd
_refine_ls_weighting_details 'calc w=1/[\s^2^(Fo^2^)+(0.0842P)^2^+1.2160P] where P=(Fo^2^+2Fc^2^)/3'
_refine_ls_weighting_scheme calc
_refine_ls_wR_factor_gt 0.1721
_refine_ls_wR_factor_ref 0.1738
_reflns_number_gt 3560
_reflns_number_total 3667
_reflns_threshold_expression >2sigma(I)
_cod_data_source_file om2008343_si_001.cif
_cod_data_source_block C4
_cod_depositor_comments
;
The following automatic conversions were performed:

'_symmetry_cell_setting' value 'Monoclinic' changed to 'monoclinic'
according to /home/saulius/struct/CIF-dictionaries/cif_core.dic
dictionary named 'cif_core.dic' version 2.4.1 from 2010-06-29.

Automatic conversion script
Id: cif_fix_values 1715 2011-07-08 13:25:40Z adriana 
;
_cod_original_cell_volume 1796.1(6)
_cod_original_sg_symbol_H-M P2(1)/c
_cod_database_code 4065478
_refine_ls_r_factor_ref 0.0656

loop_
_symmetry_equiv_pos_as_xyz
'x, y, z'
'-x, y+1/2, -z+1/2'
'-x, -y, -z'
'x, -y-1/2, z-1/2'

loop_
_atom_site_label
_atom_site_type_symbol
_atom_site_fract_x
_atom_site_fract_y
_atom_site_fract_z
_atom_site_U_iso_or_equiv
_atom_site_adp_type
_atom_site_occupancy
_atom_site_symmetry_multiplicity
_atom_site_calc_flag
_atom_site_refinement_flags
Al1 Al 0.15481(8) 0.64385(2) 0.54872(9) 0.0300(2) Uani 1 1 d .
N1 N -0.0176(2) 0.60663(7) 0.6349(2) 0.0282(4) Uani 1 1 d .
O1 O 0.2474(2) 0.55097(7) 0.1436(3) 0.0475(5) Uani 1 1 d .
N2 N 0.1311(2) 0.59960(7) 0.3483(2) 0.0311(4) Uani 1 1 d .
C5 C -0.0750(2) 0.57310(8) 0.5092(3) 0.0296(5) Uani 1 1 d .
O2 O 0.7107(2) 0.72870(8) 0.1814(3) 0.0499(5) Uani 1 1 d .
C6 C 0.0043(3) 0.56805(8) 0.3525(3) 0.0310(5) Uani 1 1 d .
C9 C -0.2565(3) 0.51065(9) 0.3984(3) 0.0384(6) Uani 1 1 d .
H9A H -0.3426 0.4906 0.4133 0.046 Uiso 1 1 calc R
C1 C -0.0845(3) 0.61257(8) 0.7860(3) 0.0315(5) Uani 1 1 d .
C7 C -0.0527(3) 0.53493(9) 0.2233(3) 0.0373(5) Uani 1 1 d .
H7A H -0.0034 0.5312 0.1167 0.045 Uiso 1 1 calc R
C4 C -0.2051(3) 0.54468(8) 0.5337(3) 0.0334(5) Uani 1 1 d .
C14 C 0.4427(3) 0.71373(9) 0.1936(3) 0.0344(5) Uani 1 1 d .
H14A H 0.4189 0.7483 0.1793 0.041 Uiso 1 1 calc R
C18 C 0.0822(3) 0.71283(8) 0.5070(3) 0.0372(5) Uani 1 1 d .
H18A H 0.1628 0.7334 0.4637 0.056 Uiso 1 1 calc R
H18B H 0.0508 0.7270 0.6182 0.056 Uiso 1 1 calc R
H18C H -0.0033 0.7125 0.4183 0.056 Uiso 1 1 calc R
C3 C -0.2750(3) 0.55245(9) 0.6933(3) 0.0380(5) Uani 1 1 d .
H3A H -0.3636 0.5344 0.7149 0.046 Uiso 1 1 calc R
C2 C -0.2160(3) 0.58572(9) 0.8165(3) 0.0364(5) Uani 1 1 d .
H2A H -0.2638 0.5908 0.9234 0.044 Uiso 1 1 calc R
C13 C 0.3294(3) 0.67863(9) 0.2107(3) 0.0325(5) Uani 1 1 d .
H13A H 0.2283 0.6897 0.2102 0.039 Uiso 1 1 calc R
C12 C 0.3611(3) 0.62781(9) 0.2285(3) 0.0327(5) Uani 1 1 d .
C17 C 0.5108(3) 0.61256(10) 0.2293(3) 0.0405(6) Uani 1 1 d .
H17A H 0.5346 0.5779 0.2385 0.049 Uiso 1 1 calc R
C11 C 0.2408(3) 0.58908(9) 0.2349(3) 0.0345(5) Uani 1 1 d .
C19 C 0.3381(3) 0.63216(10) 0.7013(3) 0.0405(6) Uani 1 1 d .
H19A H 0.4211 0.6510 0.6555 0.061 Uiso 1 1 calc R
H19B H 0.3620 0.5963 0.7024 0.061 Uiso 1 1 calc R
H19C H 0.3226 0.6433 0.8223 0.061 Uiso 1 1 calc R
C8 C -0.1832(3) 0.50662(9) 0.2480(3) 0.0399(6) Uani 1 1 d .
H8A H -0.2203 0.4843 0.1573 0.048 Uiso 1 1 calc R
C15 C 0.5903(3) 0.69787(10) 0.1977(3) 0.0375(5) Uani 1 1 d .
C10 C -0.0169(3) 0.64844(9) 0.9217(3) 0.0380(5) Uani 1 1 d .
H10A H 0.0728 0.6638 0.8774 0.057 Uiso 1 1 calc R
H10B H 0.0107 0.6303 1.0321 0.057 Uiso 1 1 calc R
H10C H -0.0899 0.6747 0.9444 0.057 Uiso 1 1 calc R
C16 C 0.6241(3) 0.64699(10) 0.2169(3) 0.0422(6) Uani 1 1 d .
H16A H 0.7255 0.6361 0.2215 0.051 Uiso 1 1 calc R
C20 C 0.6806(3) 0.78133(11) 0.1681(4) 0.0500(7) Uani 1 1 d .
H20A H 0.7747 0.7995 0.1572 0.075 Uiso 1 1 calc R
H20B H 0.6339 0.7927 0.2746 0.075 Uiso 1 1 calc R
H20C H 0.6125 0.7878 0.0632 0.075 Uiso 1 1 calc R

loop_
_atom_site_aniso_label
_atom_site_aniso_U_11
_atom_site_aniso_U_22
_atom_site_aniso_U_33
_atom_site_aniso_U_23
_atom_site_aniso_U_13
_atom_site_aniso_U_12
Al1 0.0339(4) 0.0261(4) 0.0299(4) -0.0018(2) 0.0016(3) -0.0015(3)
N1 0.0325(9) 0.0247(9) 0.0270(9) 0.0015(7) -0.0011(7) 0.0020(7)
O1 0.0621(12) 0.0344(9) 0.0478(10) -0.0106(8) 0.0161(9) 0.0012(8)
N2 0.0382(10) 0.0249(9) 0.0302(9) -0.0004(7) 0.0025(8) 0.0014(8)
C5 0.0326(11) 0.0229(10) 0.0324(11) 0.0008(8) -0.0043(9) 0.0026(8)
O2 0.0333(9) 0.0583(12) 0.0587(12) -0.0046(9) 0.0087(8) -0.0056(8)
C6 0.0371(12) 0.0243(10) 0.0309(11) -0.0001(8) -0.0028(9) 0.0032(9)
C9 0.0361(12) 0.0279(11) 0.0493(15) 0.0016(10) -0.0112(11) -0.0011(9)
C1 0.0335(11) 0.0287(11) 0.0318(11) 0.0023(9) -0.0008(9) 0.0015(9)
C7 0.0459(14) 0.0303(12) 0.0347(12) -0.0033(9) -0.0055(10) 0.0044(10)
C4 0.0331(11) 0.0267(11) 0.0394(12) 0.0023(9) -0.0049(9) 0.0016(9)
C14 0.0348(12) 0.0332(12) 0.0353(12) -0.0004(9) 0.0024(9) 0.0011(9)
C18 0.0455(13) 0.0268(11) 0.0400(13) -0.0031(9) 0.0070(10) -0.0010(10)
C3 0.0331(12) 0.0345(12) 0.0460(14) 0.0044(10) 0.0010(10) -0.0029(9)
C2 0.0358(12) 0.0369(13) 0.0370(12) 0.0026(10) 0.0057(10) 0.0003(9)
C13 0.0329(11) 0.0330(12) 0.0316(11) 0.0013(9) 0.0025(9) 0.0049(9)
C12 0.0399(12) 0.0327(11) 0.0257(10) 0.0004(9) 0.0049(9) 0.0052(9)
C17 0.0443(14) 0.0384(13) 0.0391(13) 0.0012(10) 0.0064(11) 0.0138(11)
C11 0.0449(13) 0.0290(11) 0.0296(11) 0.0024(9) 0.0025(10) 0.0047(9)
C19 0.0386(13) 0.0437(14) 0.0388(13) -0.0001(11) -0.0009(10) -0.0039(11)
C8 0.0448(14) 0.0299(12) 0.0429(14) -0.0070(10) -0.0112(11) 0.0008(10)
C15 0.0337(12) 0.0469(14) 0.0323(11) -0.0033(10) 0.0054(9) -0.0006(10)
C10 0.0431(13) 0.0396(13) 0.0311(12) -0.0016(10) 0.0021(10) -0.0038(10)
C16 0.0334(12) 0.0539(16) 0.0397(13) -0.0017(11) 0.0058(10) 0.0115(11)
C20 0.0436(14) 0.0518(16) 0.0549(16) -0.0043(13) 0.0069(12) -0.0146(12)

loop_
_atom_type_symbol
_atom_type_description
_atom_type_scat_dispersion_real
_atom_type_scat_dispersion_imag
_atom_type_scat_source
C C 0.0033 0.0016 'International Tables Vol C Tables 4.2.6.8 and 6.1.1.4'
H H 0.0000 0.0000 'International Tables Vol C Tables 4.2.6.8 and 6.1.1.4'
N N 0.0061 0.0033 'International Tables Vol C Tables 4.2.6.8 and 6.1.1.4'
O O 0.0106 0.0060 'International Tables Vol C Tables 4.2.6.8 and 6.1.1.4'
Al Al 0.0645 0.0514 'International Tables Vol C Tables 4.2.6.8 and 6.1.1.4'

loop_
_geom_angle_atom_site_label_1
_geom_angle_atom_site_label_2
_geom_angle_atom_site_label_3
_geom_angle
N2 Al1 C19 114.04(10)
N2 Al1 C18 115.53(10)
C19 Al1 C18 119.70(11)
N2 Al1 N1 84.62(8)
C19 Al1 N1 111.36(10)
C18 Al1 N1 105.37(10)
C1 N1 C5 119.99(19)
C1 N1 Al1 128.83(16)
C5 N1 Al1 111.04(15)
C11 N2 C6 120.05(19)
C11 N2 Al1 124.94(16)
C6 N2 Al1 113.07(15)
N1 C5 C4 121.9(2)
N1 C5 C6 116.8(2)
C4 C5 C6 121.3(2)
C15 O2 C20 116.8(2)
C7 C6 N2 128.2(2)
C7 C6 C5 117.6(2)
N2 C6 C5 114.10(19)
C8 C9 C4 120.2(2)
C8 C9 H9A 119.9
C4 C9 H9A 119.9
N1 C1 C2 120.6(2)
N1 C1 C10 118.6(2)
C2 C1 C10 120.9(2)
C6 C7 C8 120.9(2)
C6 C7 H7A 119.6
C8 C7 H7A 119.6
C5 C4 C3 116.9(2)
C5 C4 C9 118.5(2)
C3 C4 C9 124.6(2)
C15 C14 C13 119.5(2)
C15 C14 H14A 120.3
C13 C14 H14A 120.3
Al1 C18 H18A 109.5
Al1 C18 H18B 109.5
H18A C18 H18B 109.5
Al1 C18 H18C 109.5
H18A C18 H18C 109.5
H18B C18 H18C 109.5
C2 C3 C4 120.3(2)
C2 C3 H3A 119.9
C4 C3 H3A 119.9
C3 C2 C1 120.4(2)
C3 C2 H2A 119.8
C1 C2 H2A 119.8
C12 C13 C14 121.3(2)
C12 C13 H13A 119.4
C14 C13 H13A 119.4
C13 C12 C17 118.2(2)
C13 C12 C11 122.3(2)
C17 C12 C11 119.3(2)
C16 C17 C12 121.0(2)
C16 C17 H17A 119.5
C12 C17 H17A 119.5
O1 C11 N2 125.5(2)
O1 C11 C12 119.3(2)
N2 C11 C12 115.2(2)
Al1 C19 H19A 109.5
Al1 C19 H19B 109.5
H19A C19 H19B 109.5
Al1 C19 H19C 109.5
H19A C19 H19C 109.5
H19B C19 H19C 109.5
C9 C8 C7 121.4(2)
C9 C8 H8A 119.3
C7 C8 H8A 119.3
O2 C15 C14 124.7(2)
O2 C15 C16 115.4(2)
C14 C15 C16 119.9(2)
C1 C10 H10A 109.5
C1 C10 H10B 109.5
H10A C10 H10B 109.5
C1 C10 H10C 109.5
H10A C10 H10C 109.5
H10B C10 H10C 109.5
C17 C16 C15 120.1(2)
C17 C16 H16A 120.0
C15 C16 H16A 120.0
O2 C20 H20A 109.5
O2 C20 H20B 109.5
H20A C20 H20B 109.5
O2 C20 H20C 109.5
H20A C20 H20C 109.5
H20B C20 H20C 109.5

loop_
_geom_bond_atom_site_label_1
_geom_bond_atom_site_label_2
_geom_bond_distance
Al1 N2 1.920(2)
Al1 C19 1.961(3)
Al1 C18 1.968(2)
Al1 N1 1.982(2)
N1 C1 1.334(3)
N1 C5 1.377(3)
O1 C11 1.232(3)
N2 C11 1.375(3)
N2 C6 1.414(3)
C5 C4 1.411(3)
C5 C6 1.428(3)
O2 C15 1.367(3)
O2 C20 1.431(4)
C6 C7 1.387(3)
C9 C8 1.356(4)
C9 C4 1.419(3)
C9 H9A 0.9500
C1 C2 1.409(3)
C1 C10 1.498(3)
C7 C8 1.412(4)
C7 H7A 0.9500
C4 C3 1.412(4)
C14 C15 1.384(3)
C14 C13 1.392(3)
C14 H14A 0.9500
C18 H18A 0.9800
C18 H18B 0.9800
C18 H18C 0.9800
C3 C2 1.365(3)
C3 H3A 0.9500
C2 H2A 0.9500
C13 C12 1.389(3)
C13 H13A 0.9500
C12 C17 1.398(3)
C12 C11 1.494(3)
C17 C16 1.375(4)
C17 H17A 0.9500
C19 H19A 0.9800
C19 H19B 0.9800
C19 H19C 0.9800
C8 H8A 0.9500
C15 C16 1.395(4)
C10 H10A 0.9800
C10 H10B 0.9800
C10 H10C 0.9800
C16 H16A 0.9500
C20 H20A 0.9800
C20 H20B 0.9800
C20 H20C 0.9800

loop_
_geom_torsion_atom_site_label_1
_geom_torsion_atom_site_label_2
_geom_torsion_atom_site_label_3
_geom_torsion_atom_site_label_4
_geom_torsion
N2 Al1 N1 C1 178.73(19)
C19 Al1 N1 C1 65.0(2)
C18 Al1 N1 C1 -66.2(2)
N2 Al1 N1 C5 -5.68(14)
C19 Al1 N1 C5 -119.42(16)
C18 Al1 N1 C5 109.35(16)
C19 Al1 N2 C11 -47.9(2)
C18 Al1 N2 C11 96.6(2)
N1 Al1 N2 C11 -158.88(19)
C19 Al1 N2 C6 116.18(16)
C18 Al1 N2 C6 -99.32(16)
N1 Al1 N2 C6 5.16(15)
C1 N1 C5 C4 0.7(3)
Al1 N1 C5 C4 -175.33(16)
C1 N1 C5 C6 -178.78(19)
Al1 N1 C5 C6 5.2(2)
C11 N2 C6 C7 -21.0(3)
Al1 N2 C6 C7 174.13(19)
C11 N2 C6 C5 161.2(2)
Al1 N2 C6 C5 -3.7(2)
N1 C5 C6 C7 -179.21(19)
C4 C5 C6 C7 1.3(3)
N1 C5 C6 N2 -1.1(3)
C4 C5 C6 N2 179.38(19)
C5 N1 C1 C2 -1.6(3)
Al1 N1 C1 C2 173.60(16)
C5 N1 C1 C10 178.5(2)
Al1 N1 C1 C10 -6.2(3)
N2 C6 C7 C8 -178.9(2)
C5 C6 C7 C8 -1.1(3)
N1 C5 C4 C3 0.5(3)
C6 C5 C4 C3 180.0(2)
N1 C5 C4 C9 -179.55(19)
C6 C5 C4 C9 -0.1(3)
C8 C9 C4 C5 -1.3(3)
C8 C9 C4 C3 178.6(2)
C5 C4 C3 C2 -0.8(3)
C9 C4 C3 C2 179.3(2)
C4 C3 C2 C1 -0.1(4)
N1 C1 C2 C3 1.4(4)
C10 C1 C2 C3 -178.8(2)
C15 C14 C13 C12 -1.2(3)
C14 C13 C12 C17 0.1(3)
C14 C13 C12 C11 -175.8(2)
C13 C12 C17 C16 1.5(4)
C11 C12 C17 C16 177.6(2)
C6 N2 C11 O1 -7.1(4)
Al1 N2 C11 O1 155.9(2)
C6 N2 C11 C12 173.93(19)
Al1 N2 C11 C12 -23.1(3)
C13 C12 C11 O1 133.4(2)
C17 C12 C11 O1 -42.5(3)
C13 C12 C11 N2 -47.6(3)
C17 C12 C11 N2 136.5(2)
C4 C9 C8 C7 1.5(4)
C6 C7 C8 C9 -0.3(4)
C20 O2 C15 C14 3.2(4)
C20 O2 C15 C16 -177.7(2)
C13 C14 C15 O2 179.7(2)
C13 C14 C15 C16 0.7(4)
C12 C17 C16 C15 -2.0(4)
O2 C15 C16 C17 -178.2(2)
C14 C15 C16 C17 0.9(4)
